data_7708686
loop_
_publ_author_name
'Meyer, Marco'
'Mardegan, Lorenzo'
'Tordera, Daniel'
'Prescimone, Alessandro'
'Sessolo, Michele'
'Bolink, Henk J.'
'Constable, Edwin C.'
'Housecroft, Catherine E.'

_publ_section_title
;
 A counterion study of a series of [Cu(P^P)(N^N)][A] compounds with
 bis(phosphane) and 6-methyl and 6,6'-dimethyl-substituted 2,2'-bipyridine
 ligands for light-emitting electrochemical cells
;
_journal_name_full 'Dalton Transactions'
_journal_paper_doi 10.1039/D1DT03239A
_journal_year 2021
_chemical_absolute_configuration ad
_chemical_formula_moiety 'C51 H44 Cu N2 O P2, F6 P'
_chemical_formula_sum 'C51 H44 Cu F6 N2 O P3'
_chemical_formula_weight 971.33
_space_group_crystal_system orthorhombic
_space_group_IT_number 19
_space_group_name_Hall 'P 2ac 2ab'
_space_group_name_H-M_alt 'P 21 21 21'
_atom_sites_solution_hydrogens geom
_atom_sites_solution_primary dual
_audit_creation_date 2021-03-12
_audit_creation_method
;
Olex2 1.3
(compiled 2020.11.12 svn.r5f609507 for OlexSys, GUI svn.r6272)
;
_audit_update_record
;
2021-05-01 deposited with the CCDC.	2021-11-02 downloaded from the CCDC.
;
_cell_angle_alpha 90
_cell_angle_beta 90
_cell_angle_gamma 90
_cell_formula_units_Z 8
_cell_length_a 19.7640(3)
_cell_length_b 19.7573(3)
_cell_length_c 22.6092(4)
_cell_measurement_reflns_used 57709
_cell_measurement_temperature 150
_cell_measurement_theta_max 56.78
_cell_measurement_theta_min 2.58
_cell_volume 8828.5(2)
_computing_cell_refinement
;
X-Area Recipe 1.34.0.0 (STOE, 2019)
;
_computing_data_collection
;
X-Area Pilatus3_SV 1.31.154.0 (STOE, 2019)
;
_computing_data_reduction
;
X-Area Integrate 1.77.0.0 (STOE, 2019)
X-Area LANA 1.77.1.0 (STOE, 2019)
X-Area X-Red32 1.65.0.0 (STOE, 2018)
;
_computing_molecular_graphics 'Olex2 1.3 (Dolomanov et al., 2009)'
_computing_publication_material
;
STOE & Cie GmbH, X-Area, software package for collecting single-crystal or
multi-domain crystal data on STOE area-detector diffractometers, for image 
processing, for the correction and scaling of reflection intensities and 
for outlier rejection, version 1.88, Darmstadt 2019
;
_computing_structure_refinement 'SHELXL 2018/3 (Sheldrick, 2015)'
_computing_structure_solution 'SHELXT 2018/2 (Sheldrick, 2018)'
_diffrn_ambient_temperature 150
_diffrn_detector Pilatus300K
_diffrn_detector_area_resol_mean 5.81
_diffrn_detector_type 'DECTRIS PILATUS 300K'
_diffrn_measured_fraction_theta_full 0.999
_diffrn_measured_fraction_theta_max 0.992
_diffrn_measurement_device 'Eulerian 4-circle diffractometer'
_diffrn_measurement_device_type 'STOE STADIVARI'
_diffrn_measurement_method 'rotation method, \w scans'
_diffrn_radiation_collimation '1.2 0.6 mm diameter'
_diffrn_radiation_monochromator 'Graded multilayer mirror'
_diffrn_radiation_polarisn_norm 0
_diffrn_radiation_probe x-ray
_diffrn_radiation_type GaK\a
_diffrn_radiation_wavelength 1.34143
_diffrn_reflns_av_R_equivalents 0.0882
_diffrn_reflns_av_unetI/netI 0.0949
_diffrn_reflns_Laue_measured_fraction_full 0.999
_diffrn_reflns_Laue_measured_fraction_max 0.992
_diffrn_reflns_limit_h_max 24
_diffrn_reflns_limit_h_min -23
_diffrn_reflns_limit_k_max 24
_diffrn_reflns_limit_k_min -14
_diffrn_reflns_limit_l_max 28
_diffrn_reflns_limit_l_min -26
_diffrn_reflns_number 55800
_diffrn_reflns_point_group_measured_fraction_full 0.995
_diffrn_reflns_point_group_measured_fraction_max 0.978
_diffrn_reflns_theta_full 53.597
_diffrn_reflns_theta_max 56.649
_diffrn_reflns_theta_min 2.583
_diffrn_source 'Metaljet D2'
_diffrn_source_current 3.570
_diffrn_source_power 0.250
_diffrn_source_voltage 70
_diffrn_standards_number 0
_exptl_absorpt_coefficient_mu 3.715
_exptl_absorpt_correction_T_max 0.4593
_exptl_absorpt_correction_T_min 0.0074
_exptl_absorpt_correction_type multi-scan
_exptl_absorpt_process_details
;
SSTOE X-Red32, absorption correction by Gaussian integration, analogous to
P. Coppens in: F. R. Ahmed (Editor), "Crystallographic Computing", Munksgaard,
Copenhagen (1970), 255 - 270. Afterwards scaling of reflection intensities was
performed within STOE LANA. J. Koziskova, F. Hahn, J. Richter, J. Kozisek, Acta
Chimica Slovaca, vol. 9, no. 2, 2016, pp. 136 - 140.
Finally a spherical absorption correction was done within STOE LANA.
;
_exptl_crystal_colour yellow
_exptl_crystal_colour_primary yellow
_exptl_crystal_density_diffrn 1.462
_exptl_crystal_description block
_exptl_crystal_F_000 4000
_exptl_crystal_size_max 0.23
_exptl_crystal_size_mid 0.187
_exptl_crystal_size_min 0.15
_refine_diff_density_max 0.610
_refine_diff_density_min -0.825
_refine_diff_density_rms 0.094
_refine_ls_abs_structure_details
;
 Refined as an inversion twin.
;
_refine_ls_abs_structure_Flack 0.370(6)
_refine_ls_extinction_method none
_refine_ls_goodness_of_fit_ref 1.022
_refine_ls_hydrogen_treatment constr
_refine_ls_matrix_type full
_refine_ls_number_parameters 1162
_refine_ls_number_reflns 17467
_refine_ls_number_restraints 0
_refine_ls_restrained_S_all 1.022
_refine_ls_R_factor_all 0.1002
_refine_ls_R_factor_gt 0.0670
_refine_ls_shift/su_max 0.000
_refine_ls_shift/su_mean 0.000
_refine_ls_structure_factor_coef Fsqd
_refine_ls_weighting_details 'w=1/[\s^2^(Fo^2^)+(0.0898P)^2^+7.9905P] where P=(Fo^2^+2Fc^2^)/3'
_refine_ls_weighting_scheme calc
_refine_ls_wR_factor_gt 0.1495
_refine_ls_wR_factor_ref 0.1668
_reflns_Friedel_coverage 0.817
_reflns_Friedel_fraction_full 0.991
_reflns_Friedel_fraction_max 0.962
_reflns_number_gt 13131
_reflns_number_total 17467
_reflns_threshold_expression 'I > 2\s(I)'
_cod_data_source_file d1dt03239a2.cif
_cod_data_source_block mem042b_150k
_cod_database_code 7708686
_shelx_shelxl_version_number 2018/3
_shelx_space_group_comment
;
The symmetry employed for this shelxl refinement is uniquely defined
by the following loop, which should always be used as a source of
symmetry information in preference to the above space-group names.
They are only intended as comments.
;
_shelx_estimated_absorpt_t_max 0.606
_shelx_estimated_absorpt_t_min 0.482
_olex2_refinement_description
;
1. Twinned data refinement
 Scales: 0.630(6)
 0.370(6)
2. Fixed Uiso
 At 1.2 times of:
  All C(H) groups
 At 1.5 times of:
  All C(H,H,H) groups
3.a Aromatic/amide H refined with riding coordinates:
 C92(H92), C67(H67), C66(H66), C65(H65), C35(H35), C47(H47), C14(H14),
 C16(H16), C69(H69), C15(H15), C71(H71), C68(H68), C81(H81), C88(H88), C75(H75),
  C9(H9), C48(H48), C18(H18), C34(H34), C4(H4), C79(H79), C30(H30), C86(H86),
 C53(H53), C33(H33), C17(H17), C98(H98), C20(H20), C95(H95), C21(H21), C49(H49),
  C41(H41), C50(H50), C51(H51), C80(H80), C28(H28), C29(H29), C24(H24),
 C99(H99), C58(H58), C96(H96), C94(H94), C93(H93), C72(H72), C102(H102),
 C87(H87), C45(H45), C7(H7), C8(H8), C22(H22), C44(H44), C100(H100), C2(H2),
 C55(H55), C54(H54), C59(H59), C73(H73), C42(H42), C60(H60), C3(H3), C101(H101),
  C74(H74), C43(H43), C23(H23)
3.b Idealised Me refined as rotating group:
 C62(H62A,H62B,H62C), C39(H39A,H39B,H39C), C90(H90A,H90B,H90C), C38(H38A,H38B,
 H38C), C11(H11A,H11B,H11C), C63(H63A,H63B,H63C), C12(H12A,H12B,H12C), C89(H89A,
 H89B,H89C)
;
_olex2_date_sample_data_collection 2021-03-11
_olex2_date_sample_submission 2021-03-04
_olex2_diffrn_ambient_temperature_device 'Oxford Cryosystems'
_olex2_exptl_crystal_mounting_method
;
The crystal was mounted on a mylar loop in perfluoroether oil
;
_olex2_submission_original_sample_id MEM042
_olex2_submission_special_instructions 'No special instructions were received'

loop_
_space_group_symop_operation_xyz
'x, y, z'
'-x+1/2, -y, z+1/2'
'-x, y+1/2, -z+1/2'
'x+1/2, -y+1/2, -z'

loop_
_atom_site_label
_atom_site_type_symbol
_atom_site_fract_x
_atom_site_fract_y
_atom_site_fract_z
_atom_site_U_iso_or_equiv
_atom_site_adp_type
_atom_site_occupancy
_atom_site_site_symmetry_order
_atom_site_calc_flag
_atom_site_refinement_flags_posn
_atom_site_refinement_flags_adp
_atom_site_refinement_flags_occupancy
_atom_site_disorder_assembly
_atom_site_disorder_group
Cu2 Cu 0.46964(5) 0.45456(5) 0.74746(4) 0.0183(2) Uani 1 1 d . . . . .
Cu1 Cu -0.00808(5) 0.44999(5) 0.75153(5) 0.0198(2) Uani 1 1 d . . . . .
P3 P 0.51344(10) 0.39434(10) 0.82368(8) 0.0175(4) Uani 1 1 d . . . . .
P4 P 0.54075(10) 0.52923(9) 0.69842(7) 0.0182(4) Uani 1 1 d . . . . .
P1 P 0.04473(10) 0.39215(9) 0.67749(8) 0.0182(4) Uani 1 1 d . . . . .
P2 P 0.04673(10) 0.53504(10) 0.80384(7) 0.0189(4) Uani 1 1 d . . . . .
P5 P 0.68912(12) 0.23607(11) 0.54001(9) 0.0265(5) Uani 1 1 d . . . . .
P6 P 0.67456(13) 0.30104(13) 1.02933(12) 0.0415(6) Uani 1 1 d . . . . .
O2 O 0.5966(3) 0.5165(3) 0.8174(2) 0.0194(11) Uani 1 1 d . . . . .
O1 O 0.0983(3) 0.5282(2) 0.6891(2) 0.0197(11) Uani 1 1 d . . . . .
F1 F 0.7339(3) 0.3012(3) 0.5260(2) 0.0424(13) Uani 1 1 d . . . . .
F4 F 0.7153(3) 0.2381(3) 0.6067(2) 0.0531(16) Uani 1 1 d . . . . .
F6 F 0.6648(3) 0.2335(3) 0.4728(2) 0.0518(16) Uani 1 1 d . . . . .
N3 N 0.3817(3) 0.5120(3) 0.7602(3) 0.0207(13) Uani 1 1 d . . . . .
N2 N -0.1034(3) 0.4927(3) 0.7379(2) 0.0196(13) Uani 1 1 d . . . . .
N4 N 0.4093(3) 0.4209(3) 0.6753(3) 0.0217(14) Uani 1 1 d . . . . .
F8 F 0.6453(4) 0.1708(3) 0.5545(3) 0.072(2) Uani 1 1 d . . . . .
F10 F 0.6279(3) 0.2840(3) 0.5562(4) 0.068(2) Uani 1 1 d . . . . .
C84 C 0.5972(4) 0.5845(4) 0.8001(3) 0.0165(15) Uani 1 1 d . . . . .
C64 C 0.4595(4) 0.3327(4) 0.8608(3) 0.0183(15) Uani 1 1 d . . . . .
C26 C 0.1042(4) 0.5101(4) 0.6309(3) 0.0176(15) Uani 1 1 d . . . . .
N1 N -0.0634(4) 0.4076(3) 0.8241(3) 0.0241(15) Uani 1 1 d . . . . .
C85 C 0.5758(4) 0.5980(4) 0.7432(3) 0.0187(15) Uani 1 1 d . . . . .
C76 C 0.5418(4) 0.4463(4) 0.8861(3) 0.0205(15) Uani 1 1 d . . . . .
C10 C -0.1206(4) 0.5362(4) 0.6937(3) 0.0218(16) Uani 1 1 d . . . . .
C92 C 0.4416(4) 0.6221(4) 0.6612(3) 0.0223(17) Uani 1 1 d . . . . .
H92 H 0.442581 0.638477 0.700665 0.027 Uiso 1 1 calc R U . . .
C19 C 0.1121(4) 0.3356(4) 0.7015(3) 0.0233(17) Uani 1 1 d . . . . .
C52 C 0.3703(4) 0.5580(4) 0.8040(3) 0.0221(16) Uani 1 1 d . . . . .
C67 C 0.3759(5) 0.2425(4) 0.9209(3) 0.0283(19) Uani 1 1 d . . . . .
H67 H 0.347377 0.212128 0.941875 0.034 Uiso 1 1 calc R U . . .
C83 C 0.6177(4) 0.6341(4) 0.8404(3) 0.0180(16) Uani 1 1 d . . . . .
C56 C 0.3333(4) 0.5026(4) 0.7190(3) 0.0226(17) Uani 1 1 d . . . . .
C66 C 0.4454(5) 0.2351(4) 0.9235(3) 0.0257(18) Uani 1 1 d . . . . .
H66 H 0.464628 0.199069 0.945664 0.031 Uiso 1 1 calc R U . . .
C36 C 0.0740(4) 0.6087(4) 0.7609(3) 0.0197(15) Uani 1 1 d . . . . .
C97 C 0.6140(4) 0.5005(4) 0.6555(3) 0.0222(17) Uani 1 1 d . . . . .
C31 C 0.1385(4) 0.6303(4) 0.6010(3) 0.0243(18) Uani 1 1 d . . . . .
C65 C 0.4871(4) 0.2801(4) 0.8938(3) 0.0224(16) Uani 1 1 d . . . . .
H65 H 0.534816 0.275026 0.895996 0.027 Uiso 1 1 calc R U . . .
C35 C 0.0754(4) 0.6754(4) 0.7807(4) 0.0252(18) Uani 1 1 d . . . . .
H35 H 0.060998 0.685898 0.819782 0.030 Uiso 1 1 calc R U . . .
C6 C -0.1502(4) 0.4768(4) 0.7787(3) 0.0237(17) Uani 1 1 d . . . . .
F12 F 0.7514(4) 0.1885(3) 0.5244(3) 0.070(2) Uani 1 1 d . . . . .
C47 C -0.0613(4) 0.6136(4) 0.8415(3) 0.0239(17) Uani 1 1 d . . . . .
H47 H -0.061724 0.630166 0.802060 0.029 Uiso 1 1 calc R U . . .
C14 C -0.0805(4) 0.3464(4) 0.6376(3) 0.0253(18) Uani 1 1 d . . . . .
H14 H -0.098130 0.383201 0.659874 0.030 Uiso 1 1 calc R U . . .
C16 C -0.0993(5) 0.2505(4) 0.5744(3) 0.0272(19) Uani 1 1 d . . . . .
H16 H -0.129461 0.221615 0.553654 0.033 Uiso 1 1 calc R U . . .
C69 C 0.3898(4) 0.3389(4) 0.8578(3) 0.0252(17) Uani 1 1 d . . . . .
H69 H 0.370371 0.374159 0.834836 0.030 Uiso 1 1 calc R U . . .
F3 F 0.7174(5) 0.3164(4) 1.0877(4) 0.094(3) Uani 1 1 d . . . . .
C57 C 0.3507(4) 0.4553(4) 0.6700(3) 0.0243(17) Uani 1 1 d . . . . .
C15 C -0.1242(4) 0.3043(4) 0.6078(3) 0.0280(19) Uani 1 1 d . . . . .
H15 H -0.171645 0.311922 0.609978 0.034 Uiso 1 1 calc R U . . .
F7 F 0.6355(5) 0.2868(4) 0.9704(4) 0.095(3) Uani 1 1 d . . . . .
C71 C 0.5804(4) 0.2935(4) 0.7626(3) 0.0268(18) Uani 1 1 d . . . . .
H71 H 0.536455 0.283310 0.748045 0.032 Uiso 1 1 calc R U . . .
C68 C 0.3481(5) 0.2943(5) 0.8877(4) 0.032(2) Uani 1 1 d . . . . .
H68 H 0.300342 0.299314 0.885438 0.038 Uiso 1 1 calc R U . . .
C77 C 0.5782(4) 0.5051(4) 0.8764(3) 0.0180(15) Uani 1 1 d . . . . .
C91 C 0.4872(4) 0.5716(4) 0.6440(3) 0.0198(16) Uani 1 1 d . . . . .
C81 C 0.5212(4) 0.4328(4) 0.9445(3) 0.0281(19) Uani 1 1 d . . . . .
H81 H 0.496780 0.392685 0.953549 0.034 Uiso 1 1 calc R U . . .
C88 C 0.6207(4) 0.7004(4) 0.8189(3) 0.0257(17) Uani 1 1 d . . . . .
H88 H 0.635062 0.735906 0.844304 0.031 Uiso 1 1 calc R U . . .
C27 C 0.1275(4) 0.5543(4) 0.5880(3) 0.0193(15) Uani 1 1 d . . . . .
C46 C -0.0104(4) 0.5695(4) 0.8590(3) 0.0205(16) Uani 1 1 d . . . . .
C75 C 0.6520(5) 0.3552(4) 0.8271(4) 0.033(2) Uani 1 1 d . . . . .
H75 H 0.658378 0.388310 0.857080 0.040 Uiso 1 1 calc R U . . .
C9 C -0.1854(4) 0.5624(4) 0.6892(4) 0.0282(18) Uani 1 1 d . . . . .
H9 H -0.196205 0.593223 0.658347 0.034 Uiso 1 1 calc R U . . .
C48 C -0.1116(5) 0.6339(4) 0.8803(4) 0.0307(19) Uani 1 1 d . . . . .
H48 H -0.145890 0.664322 0.867540 0.037 Uiso 1 1 calc R U . . .
C13 C -0.0103(4) 0.3359(4) 0.6356(3) 0.0223(16) Uani 1 1 d . . . . .
C70 C 0.5880(4) 0.3447(4) 0.8047(3) 0.0205(16) Uani 1 1 d . . . . .
C18 C 0.0145(4) 0.2815(4) 0.6018(3) 0.0251(17) Uani 1 1 d . . . . .
H18 H 0.061785 0.273358 0.599569 0.030 Uiso 1 1 calc R U . . .
C37 C 0.0971(4) 0.5967(4) 0.7035(3) 0.0200(16) Uani 1 1 d . . . . .
C61 C 0.4278(5) 0.3787(4) 0.6301(3) 0.0271(18) Uani 1 1 d . . . . .
C5 C -0.1264(5) 0.4342(4) 0.8292(3) 0.0289(19) Uani 1 1 d . . . . .
C40 C 0.1239(5) 0.5124(4) 0.8435(4) 0.0284(19) Uani 1 1 d . . . . .
C25 C 0.0862(4) 0.4426(4) 0.6194(3) 0.0216(16) Uani 1 1 d . . . . .
F2 F 0.6839(5) 0.2234(3) 1.0418(4) 0.088(3) Uani 1 1 d . . . . .
C34 C 0.0979(4) 0.7272(4) 0.7430(4) 0.0277(18) Uani 1 1 d . . . . .
H34 H 0.099586 0.772534 0.756854 0.033 Uiso 1 1 calc R U . . .
C4 C -0.1662(5) 0.4267(5) 0.8794(4) 0.038(2) Uani 1 1 d . . . . .
H4 H -0.209833 0.446561 0.881591 0.045 Uiso 1 1 calc R U . . .
C79 C 0.5723(4) 0.5374(4) 0.9768(3) 0.0279(18) Uani 1 1 d . . . . .
H79 H 0.581064 0.568717 1.007733 0.033 Uiso 1 1 calc R U . . .
C30 C 0.0981(5) 0.4184(4) 0.5615(3) 0.0287(19) Uani 1 1 d . . . . .
H30 H 0.086838 0.373072 0.551649 0.034 Uiso 1 1 calc R U . . .
C86 C 0.5812(4) 0.6650(4) 0.7236(3) 0.0263(18) Uani 1 1 d . . . . .
H86 H 0.569609 0.676033 0.683939 0.032 Uiso 1 1 calc R U . . .
C78 C 0.5951(4) 0.5515(4) 0.9201(3) 0.0220(16) Uani 1 1 d . . . . .
C53 C 0.3109(4) 0.5952(4) 0.8070(4) 0.0282(18) Uani 1 1 d . . . . .
H53 H 0.304659 0.628063 0.837245 0.034 Uiso 1 1 calc R U . . .
C33 C 0.1177(4) 0.7124(4) 0.6862(4) 0.0274(18) Uani 1 1 d . . . . .
H33 H 0.131463 0.748335 0.661000 0.033 Uiso 1 1 calc R U . . .
C17 C -0.0304(5) 0.2396(4) 0.5717(3) 0.0268(19) Uani 1 1 d . . . . .
H17 H -0.013409 0.202907 0.548925 0.032 Uiso 1 1 calc R U . . .
C32 C 0.1181(4) 0.6462(4) 0.6643(3) 0.0215(16) Uani 1 1 d . . . . .
C98 C 0.6418(4) 0.4375(4) 0.6666(4) 0.0278(18) Uani 1 1 d . . . . .
H98 H 0.622678 0.409651 0.696456 0.033 Uiso 1 1 calc R U . . .
C82 C 0.6360(4) 0.6132(4) 0.9035(3) 0.0268(18) Uani 1 1 d . . . . .
C20 C 0.0961(5) 0.2797(4) 0.7362(4) 0.0309(19) Uani 1 1 d . . . . .
H20 H 0.049900 0.268698 0.742913 0.037 Uiso 1 1 calc R U . . .
C95 C 0.4357(5) 0.5730(5) 0.5469(4) 0.038(2) Uani 1 1 d . . . . .
H95 H 0.433165 0.555291 0.507926 0.046 Uiso 1 1 calc R U . . .
C21 C 0.1459(5) 0.2398(4) 0.7610(4) 0.035(2) Uani 1 1 d . . . . .
H21 H 0.133651 0.202123 0.784846 0.042 Uiso 1 1 calc R U . . .
C49 C -0.1117(5) 0.6098(4) 0.9379(4) 0.031(2) Uani 1 1 d . . . . .
H49 H -0.145825 0.623693 0.964882 0.037 Uiso 1 1 calc R U . . .
C41 C 0.1568(5) 0.4539(5) 0.8251(4) 0.036(2) Uani 1 1 d . . . . .
H41 H 0.138100 0.427366 0.794099 0.044 Uiso 1 1 calc R U . . .
C50 C -0.0621(5) 0.5657(5) 0.9556(4) 0.038(2) Uani 1 1 d . . . . .
H50 H -0.062422 0.548791 0.994910 0.045 Uiso 1 1 calc R U . . .
C51 C -0.0113(5) 0.5452(5) 0.9170(4) 0.0305(19) Uani 1 1 d . . . . .
H51 H 0.022772 0.514775 0.930114 0.037 Uiso 1 1 calc R U . . .
C80 C 0.5372(5) 0.4790(5) 0.9891(3) 0.039(2) Uani 1 1 d . . . . .
H80 H 0.523566 0.469918 1.028647 0.047 Uiso 1 1 calc R U . . .
C28 C 0.1393(4) 0.5285(4) 0.5325(4) 0.0312(19) Uani 1 1 d . . . . .
H28 H 0.156972 0.557364 0.502704 0.037 Uiso 1 1 calc R U . . .
C29 C 0.1260(5) 0.4607(4) 0.5189(3) 0.033(2) Uani 1 1 d . . . . .
H29 H 0.136102 0.443595 0.480592 0.039 Uiso 1 1 calc R U . . .
C24 C 0.1808(5) 0.3494(5) 0.6923(5) 0.039(2) Uani 1 1 d . . . . .
H24 H 0.193437 0.387398 0.669080 0.047 Uiso 1 1 calc R U . . .
C99 C 0.6965(5) 0.4145(4) 0.6352(4) 0.034(2) Uani 1 1 d . . . . .
H99 H 0.714357 0.370859 0.643182 0.041 Uiso 1 1 calc R U . . .
C58 C 0.3080(5) 0.4487(5) 0.6214(4) 0.034(2) Uani 1 1 d . . . . .
H58 H 0.268353 0.475661 0.618187 0.041 Uiso 1 1 calc R U . . .
C96 C 0.4828(4) 0.5469(5) 0.5869(3) 0.0293(19) Uani 1 1 d . . . . .
H96 H 0.512325 0.511623 0.574599 0.035 Uiso 1 1 calc R U . . .
C94 C 0.3921(5) 0.6251(5) 0.5641(4) 0.037(2) Uani 1 1 d . . . . .
H94 H 0.360966 0.644186 0.536792 0.044 Uiso 1 1 calc R U . . .
C93 C 0.3954(4) 0.6484(4) 0.6218(3) 0.0256(17) Uani 1 1 d . . . . .
H93 H 0.365364 0.683036 0.634347 0.031 Uiso 1 1 calc R U . . .
C62 C 0.4939(5) 0.3439(5) 0.6341(4) 0.036(2) Uani 1 1 d . . . . .
H62A H 0.519115 0.361418 0.668128 0.053 Uiso 1 1 calc R U . . .
H62B H 0.519741 0.351960 0.597832 0.053 Uiso 1 1 calc R U . . .
H62C H 0.486515 0.295142 0.639080 0.053 Uiso 1 1 calc R U . . .
C72 C 0.6348(5) 0.2575(5) 0.7418(4) 0.037(2) Uani 1 1 d . . . . .
H72 H 0.628201 0.222893 0.713217 0.045 Uiso 1 1 calc R U . . .
C102 C 0.6444(4) 0.5416(5) 0.6127(3) 0.0296(19) Uani 1 1 d . . . . .
H102 H 0.626717 0.585428 0.605155 0.036 Uiso 1 1 calc R U . . .
C87 C 0.6031(4) 0.7148(4) 0.7615(4) 0.0277(18) Uani 1 1 d . . . . .
H87 H 0.606222 0.760140 0.747660 0.033 Uiso 1 1 calc R U . . .
C45 C 0.1534(5) 0.5517(5) 0.8882(4) 0.033(2) Uani 1 1 d . . . . .
H45 H 0.132141 0.592421 0.900542 0.039 Uiso 1 1 calc R U . . .
C7 C -0.2163(4) 0.4990(5) 0.7737(4) 0.037(2) Uani 1 1 d . . . . .
H7 H -0.249624 0.483286 0.800672 0.044 Uiso 1 1 calc R U . . .
C8 C -0.2340(4) 0.5438(5) 0.7295(4) 0.035(2) Uani 1 1 d . . . . .
H8 H -0.278700 0.561308 0.727022 0.043 Uiso 1 1 calc R U . . .
C22 C 0.2133(5) 0.2542(4) 0.7516(5) 0.040(2) Uani 1 1 d . . . . .
H22 H 0.247417 0.226873 0.769102 0.048 Uiso 1 1 calc R U . . .
C44 C 0.2131(5) 0.5314(6) 0.9144(4) 0.046(3) Uani 1 1 d . . . . .
H44 H 0.233023 0.558124 0.944580 0.055 Uiso 1 1 calc R U . . .
C39 C 0.2128(5) 0.6490(5) 0.5908(4) 0.039(2) Uani 1 1 d . . . . .
H39A H 0.241628 0.621161 0.616237 0.059 Uiso 1 1 calc R U . . .
H39B H 0.219679 0.696946 0.600231 0.059 Uiso 1 1 calc R U . . .
H39C H 0.224545 0.640968 0.549248 0.059 Uiso 1 1 calc R U . . .
C90 C 0.6243(6) 0.6716(5) 0.9470(4) 0.041(2) Uani 1 1 d . . . . .
H90A H 0.576509 0.684736 0.946192 0.061 Uiso 1 1 calc R U . . .
H90B H 0.652351 0.710360 0.935542 0.061 Uiso 1 1 calc R U . . .
H90C H 0.636589 0.657028 0.987004 0.061 Uiso 1 1 calc R U . . .
C100 C 0.7257(5) 0.4542(5) 0.5921(4) 0.036(2) Uani 1 1 d . . . . .
H100 H 0.762972 0.437577 0.569982 0.043 Uiso 1 1 calc R U . . .
C38 C 0.0922(6) 0.6707(4) 0.5590(4) 0.040(2) Uani 1 1 d . . . . .
H38A H 0.102711 0.658789 0.517940 0.059 Uiso 1 1 calc R U . . .
H38B H 0.099626 0.719289 0.564927 0.059 Uiso 1 1 calc R U . . .
H38C H 0.044803 0.659746 0.567407 0.059 Uiso 1 1 calc R U . . .
C1 C -0.0386(5) 0.3707(4) 0.8700(3) 0.034(2) Uani 1 1 d . . . . .
F9 F 0.6672(6) 0.3795(4) 1.0196(6) 0.128(5) Uani 1 1 d . . . . .
C2 C -0.0761(6) 0.3624(5) 0.9217(4) 0.043(3) Uani 1 1 d . . . . .
H2 H -0.057222 0.338102 0.953965 0.052 Uiso 1 1 calc R U . . .
C55 C 0.2723(4) 0.5368(5) 0.7207(4) 0.0334(19) Uani 1 1 d . . . . .
H55 H 0.238471 0.528321 0.691789 0.040 Uiso 1 1 calc R U . . .
F5 F 0.6094(6) 0.3039(6) 1.0680(7) 0.150(5) Uani 1 1 d . . . . .
C11 C -0.0675(5) 0.5533(5) 0.6498(4) 0.038(2) Uani 1 1 d . . . . .
H11A H -0.088146 0.576296 0.615898 0.057 Uiso 1 1 calc R U . . .
H11B H -0.045230 0.511738 0.636394 0.057 Uiso 1 1 calc R U . . .
H11C H -0.033946 0.583254 0.668131 0.057 Uiso 1 1 calc R U . . .
C54 C 0.2612(4) 0.5838(4) 0.7656(4) 0.034(2) Uani 1 1 d . . . . .
H54 H 0.219604 0.607882 0.767547 0.041 Uiso 1 1 calc R U . . .
C59 C 0.3245(6) 0.4016(5) 0.5772(4) 0.043(3) Uani 1 1 d . . . . .
H59 H 0.294439 0.392821 0.545316 0.052 Uiso 1 1 calc R U . . .
C63 C 0.4250(5) 0.5687(5) 0.8478(4) 0.031(2) Uani 1 1 d . . . . .
H63A H 0.413684 0.607527 0.872927 0.047 Uiso 1 1 calc R U . . .
H63B H 0.467635 0.577500 0.827130 0.047 Uiso 1 1 calc R U . . .
H63C H 0.429724 0.528135 0.872418 0.047 Uiso 1 1 calc R U . . .
C73 C 0.6987(5) 0.2714(5) 0.7624(5) 0.045(3) Uani 1 1 d . . . . .
H73 H 0.736813 0.248698 0.746077 0.054 Uiso 1 1 calc R U . . .
C42 C 0.2172(5) 0.4341(6) 0.8519(5) 0.047(3) Uani 1 1 d . . . . .
H42 H 0.239629 0.394233 0.839023 0.057 Uiso 1 1 calc R U . . .
C60 C 0.3854(6) 0.3687(5) 0.5814(4) 0.039(2) Uani 1 1 d . . . . .
H60 H 0.398948 0.338687 0.550798 0.047 Uiso 1 1 calc R U . . .
C3 C -0.1404(7) 0.3892(5) 0.9264(4) 0.050(3) Uani 1 1 d . . . . .
H3 H -0.166610 0.382181 0.961096 0.060 Uiso 1 1 calc R U . . .
C101 C 0.7003(5) 0.5188(5) 0.5812(4) 0.036(2) Uani 1 1 d . . . . .
H101 H 0.721112 0.547074 0.552408 0.043 Uiso 1 1 calc R U . . .
F11 F 0.7433(4) 0.2990(6) 0.9954(5) 0.117(4) Uani 1 1 d . . . . .
C74 C 0.7073(5) 0.3186(5) 0.8069(6) 0.049(3) Uani 1 1 d . . . . .
H74 H 0.750804 0.325887 0.823643 0.058 Uiso 1 1 calc R U . . .
C12 C 0.0298(6) 0.3418(6) 0.8655(5) 0.055(3) Uani 1 1 d . . . . .
H12A H 0.046278 0.346367 0.824767 0.083 Uiso 1 1 calc R U . . .
H12B H 0.028449 0.293736 0.876264 0.083 Uiso 1 1 calc R U . . .
H12C H 0.060363 0.365866 0.892355 0.083 Uiso 1 1 calc R U . . .
C43 C 0.2439(5) 0.4716(6) 0.8963(5) 0.052(3) Uani 1 1 d . . . . .
H43 H 0.284114 0.456878 0.915338 0.062 Uiso 1 1 calc R U . . .
C89 C 0.7122(5) 0.5950(6) 0.9051(4) 0.044(2) Uani 1 1 d . . . . .
H89A H 0.725158 0.582743 0.945522 0.066 Uiso 1 1 calc R U . . .
H89B H 0.738857 0.634124 0.892129 0.066 Uiso 1 1 calc R U . . .
H89C H 0.720745 0.556708 0.878606 0.066 Uiso 1 1 calc R U . . .
C23 C 0.2308(5) 0.3084(5) 0.7167(5) 0.050(3) Uani 1 1 d . . . . .
H23 H 0.277141 0.317824 0.709110 0.060 Uiso 1 1 calc R U . . .

loop_
_atom_site_aniso_label
_atom_site_aniso_U_11
_atom_site_aniso_U_22
_atom_site_aniso_U_33
_atom_site_aniso_U_23
_atom_site_aniso_U_13
_atom_site_aniso_U_12
Cu2 0.0209(6) 0.0159(6) 0.0180(5) 0.0000(5) -0.0008(4) -0.0002(4)
Cu1 0.0244(6) 0.0167(6) 0.0183(5) 0.0010(5) -0.0002(5) 0.0025(5)
P3 0.0192(9) 0.0147(10) 0.0187(8) 0.0003(7) 0.0007(7) 0.0004(8)
P4 0.0207(10) 0.0165(10) 0.0174(8) -0.0013(7) 0.0020(7) -0.0008(8)
P1 0.0213(10) 0.0129(9) 0.0203(8) 0.0002(7) 0.0002(7) 0.0013(8)
P2 0.0232(10) 0.0181(10) 0.0154(7) -0.0004(7) -0.0006(7) 0.0035(8)
P5 0.0342(12) 0.0189(11) 0.0265(9) -0.0007(8) -0.0016(8) -0.0067(9)
P6 0.0356(14) 0.0320(14) 0.0570(14) -0.0110(11) -0.0116(11) 0.0056(11)
O2 0.025(3) 0.016(3) 0.017(2) 0.000(2) 0.003(2) 0.002(2)
O1 0.028(3) 0.013(3) 0.018(2) -0.002(2) 0.002(2) 0.001(2)
F1 0.044(3) 0.039(3) 0.044(3) 0.005(2) 0.001(2) -0.021(3)
F4 0.089(5) 0.040(3) 0.031(2) 0.001(2) -0.011(3) -0.013(3)
F6 0.072(4) 0.041(3) 0.042(3) 0.001(3) -0.029(3) -0.013(3)
N3 0.024(3) 0.013(3) 0.025(3) 0.001(2) 0.001(3) 0.006(3)
N2 0.020(3) 0.022(3) 0.017(3) -0.004(2) 0.001(2) -0.001(3)
N4 0.027(4) 0.016(3) 0.022(3) 0.003(2) -0.001(3) -0.007(3)
F8 0.118(6) 0.042(4) 0.057(4) 0.006(3) 0.001(4) -0.054(4)
F10 0.045(4) 0.061(4) 0.098(5) -0.016(4) 0.015(4) 0.012(3)
C84 0.015(4) 0.015(4) 0.019(3) 0.002(3) 0.006(3) 0.000(3)
C64 0.023(4) 0.009(4) 0.023(3) -0.003(3) 0.004(3) -0.004(3)
C26 0.014(4) 0.022(4) 0.017(3) -0.002(3) 0.001(3) 0.002(3)
N1 0.035(4) 0.013(3) 0.024(3) -0.003(3) -0.002(3) -0.003(3)
C85 0.018(4) 0.014(4) 0.024(3) -0.003(3) 0.000(3) 0.002(3)
C76 0.024(4) 0.019(4) 0.018(3) -0.001(3) 0.002(3) 0.005(4)
C10 0.023(4) 0.018(4) 0.024(3) -0.005(3) -0.003(3) 0.004(3)
C92 0.028(4) 0.014(4) 0.025(4) 0.002(3) 0.000(3) -0.004(3)
C19 0.028(4) 0.012(4) 0.030(4) 0.004(3) -0.005(3) 0.001(3)
C52 0.020(4) 0.020(4) 0.026(3) 0.003(3) 0.005(3) 0.000(3)
C67 0.033(5) 0.023(5) 0.028(4) -0.001(3) 0.008(3) -0.008(4)
C83 0.020(4) 0.012(4) 0.023(3) -0.002(3) 0.001(3) -0.003(3)
C56 0.021(4) 0.013(4) 0.033(4) 0.000(3) 0.006(3) 0.001(3)
C66 0.043(5) 0.013(4) 0.021(3) 0.003(3) 0.006(3) -0.001(4)
C36 0.021(4) 0.019(4) 0.019(3) -0.001(3) -0.003(3) 0.003(3)
C97 0.029(4) 0.020(4) 0.018(3) -0.001(3) 0.001(3) -0.004(4)
C31 0.035(5) 0.016(4) 0.022(4) -0.003(3) 0.004(3) -0.003(4)
C65 0.022(4) 0.022(4) 0.023(3) 0.002(3) -0.001(3) -0.001(3)
C35 0.027(4) 0.018(4) 0.030(4) -0.007(3) 0.002(3) -0.001(4)
C6 0.028(4) 0.020(4) 0.023(3) -0.003(3) 0.003(3) -0.007(3)
F12 0.081(5) 0.055(4) 0.075(4) -0.022(3) -0.008(4) 0.040(4)
C47 0.022(4) 0.020(4) 0.030(4) -0.002(3) 0.003(3) -0.004(3)
C14 0.032(5) 0.022(4) 0.022(3) 0.001(3) -0.004(3) 0.005(4)
C16 0.034(5) 0.023(5) 0.025(4) 0.007(3) -0.010(3) -0.004(4)
C69 0.024(4) 0.022(4) 0.029(4) 0.004(3) 0.003(3) -0.002(4)
F3 0.110(7) 0.082(6) 0.090(5) -0.048(5) -0.046(5) 0.034(5)
C57 0.024(4) 0.022(4) 0.028(4) 0.006(3) -0.002(3) -0.011(4)
C15 0.026(5) 0.031(5) 0.026(4) 0.008(3) -0.005(3) 0.003(4)
F7 0.111(7) 0.073(5) 0.102(6) -0.012(5) -0.066(6) 0.008(5)
C71 0.030(4) 0.019(4) 0.032(4) 0.000(3) 0.001(3) 0.005(4)
C68 0.025(5) 0.034(5) 0.036(4) 0.002(4) 0.007(3) 0.003(4)
C77 0.020(4) 0.016(4) 0.018(3) -0.002(3) 0.001(3) 0.006(3)
C91 0.023(4) 0.014(4) 0.022(3) 0.004(3) 0.000(3) 0.000(3)
C81 0.039(5) 0.025(5) 0.021(3) 0.003(3) -0.004(3) -0.011(4)
C88 0.031(5) 0.019(4) 0.027(4) -0.006(3) -0.002(3) -0.003(4)
C27 0.021(4) 0.012(4) 0.025(3) -0.001(3) 0.001(3) -0.001(3)
C46 0.026(4) 0.016(4) 0.020(3) -0.005(3) 0.003(3) -0.001(3)
C75 0.033(5) 0.018(4) 0.048(5) -0.005(4) -0.007(4) 0.002(4)
C9 0.021(4) 0.026(5) 0.037(4) -0.004(4) -0.008(3) 0.004(3)
C48 0.031(5) 0.016(4) 0.045(5) 0.000(4) -0.002(4) 0.002(4)
C13 0.020(4) 0.021(4) 0.026(3) 0.002(3) 0.001(3) 0.002(3)
C70 0.020(4) 0.017(4) 0.024(3) 0.006(3) 0.005(3) 0.000(3)
C18 0.029(4) 0.021(4) 0.025(4) 0.003(3) 0.001(3) 0.004(4)
C37 0.018(4) 0.020(4) 0.022(3) -0.004(3) -0.001(3) 0.004(3)
C61 0.040(5) 0.018(4) 0.023(4) 0.002(3) 0.000(3) -0.004(4)
C5 0.044(5) 0.019(4) 0.023(4) -0.006(3) 0.002(3) -0.013(4)
C40 0.032(5) 0.025(5) 0.028(4) 0.000(3) -0.001(3) 0.002(4)
C25 0.033(4) 0.015(4) 0.016(3) -0.005(3) 0.002(3) 0.005(3)
F2 0.148(8) 0.026(3) 0.089(5) -0.002(3) -0.049(5) 0.007(4)
C34 0.038(5) 0.014(4) 0.031(4) -0.005(3) 0.003(4) -0.003(3)
C4 0.053(6) 0.031(5) 0.029(4) 0.000(4) 0.007(4) -0.004(4)
C79 0.037(5) 0.028(5) 0.018(3) -0.004(3) -0.002(3) -0.002(4)
C30 0.043(5) 0.016(4) 0.027(4) -0.003(3) 0.007(4) 0.005(4)
C86 0.029(5) 0.027(5) 0.023(4) 0.005(3) -0.003(3) -0.002(4)
C78 0.018(4) 0.023(4) 0.025(3) -0.002(3) -0.003(3) -0.001(3)
C53 0.021(4) 0.025(5) 0.038(4) 0.002(4) 0.006(3) 0.002(4)
C33 0.030(5) 0.017(4) 0.035(4) -0.001(3) 0.006(3) -0.008(4)
C17 0.047(6) 0.015(4) 0.018(3) 0.004(3) -0.002(3) -0.001(4)
C32 0.023(4) 0.019(4) 0.022(4) -0.003(3) -0.002(3) 0.001(3)
C98 0.036(5) 0.014(4) 0.033(4) -0.002(3) 0.010(4) -0.001(4)
C82 0.034(5) 0.023(5) 0.024(4) -0.001(3) -0.007(3) -0.004(4)
C20 0.031(5) 0.026(5) 0.037(4) 0.002(4) -0.008(4) -0.001(4)
C95 0.045(6) 0.049(6) 0.021(4) -0.007(4) -0.005(4) 0.001(5)
C21 0.042(5) 0.016(4) 0.047(5) 0.011(4) -0.014(4) 0.001(4)
C49 0.036(5) 0.029(5) 0.029(4) -0.003(4) 0.015(4) -0.005(4)
C41 0.037(5) 0.031(5) 0.041(4) -0.007(4) -0.013(4) 0.005(4)
C50 0.045(6) 0.046(6) 0.021(4) 0.002(4) 0.009(4) -0.002(5)
C51 0.034(5) 0.027(5) 0.030(4) 0.006(4) 0.002(3) 0.002(4)
C80 0.060(6) 0.037(5) 0.019(3) 0.004(3) 0.000(4) -0.008(5)
C28 0.035(5) 0.029(5) 0.029(4) -0.001(4) 0.012(3) 0.000(4)
C29 0.052(6) 0.023(5) 0.023(4) -0.006(3) 0.012(3) -0.002(4)
C24 0.030(5) 0.032(5) 0.056(6) 0.008(4) 0.006(4) 0.008(4)
C99 0.031(5) 0.021(5) 0.049(5) -0.011(4) 0.012(4) 0.003(4)
C58 0.038(5) 0.033(5) 0.031(4) 0.000(4) -0.013(4) -0.005(4)
C96 0.036(5) 0.031(5) 0.021(3) 0.000(3) -0.001(3) 0.005(4)
C94 0.033(5) 0.041(6) 0.037(5) 0.015(4) -0.008(4) -0.003(4)
C93 0.026(4) 0.018(4) 0.033(4) 0.004(3) 0.003(3) 0.000(3)
C62 0.045(6) 0.029(5) 0.033(4) -0.011(4) 0.004(4) 0.001(4)
C72 0.047(6) 0.028(5) 0.037(5) 0.002(4) 0.009(4) 0.006(4)
C102 0.031(5) 0.030(5) 0.028(4) 0.007(4) 0.008(3) -0.001(4)
C87 0.033(5) 0.017(4) 0.033(4) 0.001(3) -0.002(3) -0.010(4)
C45 0.039(5) 0.031(5) 0.028(4) -0.008(4) -0.006(3) 0.004(4)
C7 0.023(5) 0.044(6) 0.043(5) -0.012(4) 0.012(4) -0.009(4)
C8 0.017(4) 0.043(6) 0.047(5) 0.000(4) 0.000(4) 0.001(4)
C22 0.038(5) 0.021(5) 0.061(6) 0.002(4) -0.012(5) 0.013(4)
C44 0.047(6) 0.057(7) 0.033(4) -0.012(5) -0.010(4) 0.003(5)
C39 0.040(6) 0.037(6) 0.040(5) -0.008(4) 0.018(4) -0.016(4)
C90 0.072(7) 0.024(5) 0.027(4) -0.005(4) -0.001(4) -0.010(5)
C100 0.037(5) 0.037(5) 0.033(4) -0.009(4) 0.012(4) 0.006(5)
C38 0.075(8) 0.018(5) 0.026(4) 0.001(3) -0.008(4) 0.007(5)
C1 0.062(6) 0.019(4) 0.022(4) 0.006(3) -0.005(4) -0.008(4)
F9 0.140(9) 0.029(4) 0.214(12) 0.008(5) -0.090(9) 0.009(5)
C2 0.087(9) 0.020(5) 0.022(4) -0.001(3) 0.003(4) -0.019(5)
C55 0.020(4) 0.035(5) 0.045(4) -0.004(4) -0.007(4) -0.002(4)
F5 0.093(8) 0.139(10) 0.217(14) -0.027(9) 0.080(9) 0.008(7)
C11 0.038(5) 0.044(6) 0.034(4) 0.019(4) 0.003(4) 0.017(5)
C54 0.021(4) 0.022(5) 0.059(5) -0.003(4) 0.001(4) 0.005(4)
C59 0.054(7) 0.039(6) 0.036(5) 0.005(4) -0.020(4) -0.017(5)
C63 0.035(5) 0.030(5) 0.029(4) -0.011(3) -0.001(3) 0.010(4)
C73 0.038(6) 0.022(5) 0.076(7) -0.004(5) 0.023(5) 0.007(4)
C42 0.044(6) 0.043(6) 0.055(6) -0.004(5) -0.020(5) 0.017(5)
C60 0.057(7) 0.032(5) 0.030(4) -0.004(4) -0.008(4) -0.006(5)
C3 0.084(9) 0.038(6) 0.030(4) 0.005(4) 0.023(5) -0.014(6)
C101 0.041(5) 0.035(5) 0.031(4) 0.006(4) 0.010(4) -0.008(4)
F11 0.062(6) 0.189(11) 0.100(7) 0.031(7) 0.017(5) 0.014(6)
C74 0.024(5) 0.029(6) 0.093(8) -0.009(5) -0.003(5) 0.000(4)
C12 0.076(9) 0.046(7) 0.044(5) 0.020(5) -0.012(5) 0.013(6)
C43 0.043(6) 0.066(8) 0.047(5) -0.002(5) -0.021(5) 0.017(6)
C89 0.033(5) 0.057(7) 0.043(5) 0.011(5) -0.016(4) -0.001(5)
C23 0.027(5) 0.045(6) 0.079(7) 0.016(5) -0.004(5) 0.014(5)

loop_
_atom_type_symbol
_atom_type_description
_atom_type_scat_dispersion_real
_atom_type_scat_dispersion_imag
_atom_type_scat_source
C C 0.0137 0.0067 'International Tables Vol C Tables 4.2.6.8 and 6.1.1.4'
H H 0.0000 0.0000 'International Tables Vol C Tables 4.2.6.8 and 6.1.1.4'
Cu Cu -2.7974 3.6876 'International Tables Vol C Tables 4.2.6.8 and 6.1.1.4'
F F 0.0583 0.0400 'International Tables Vol C Tables 4.2.6.8 and 6.1.1.4'
N N 0.0241 0.0134 'International Tables Vol C Tables 4.2.6.8 and 6.1.1.4'
O O 0.0389 0.0241 'International Tables Vol C Tables 4.2.6.8 and 6.1.1.4'
P P 0.2543 0.3332 'International Tables Vol C Tables 4.2.6.8 and 6.1.1.4'

loop_
_exptl_crystal_face_index_h
_exptl_crystal_face_index_k
_exptl_crystal_face_index_l
_exptl_crystal_face_perp_dist
1 1 30 0.6075
-15 -3 -10 1.0232
30 1 -11 0.3001
-30 1 8 0.2434
30 -4 21 0.6345
-30 1 -5 0.2297
30 5 22 0.6920
3 -1 -30 0.4542
5 0 1 0.2644
-30 -1 8 0.2502
30 -1 -14 0.2921

loop_
_geom_angle_atom_site_label_1
_geom_angle_atom_site_label_2
_geom_angle_atom_site_label_3
_geom_angle
_geom_angle_site_symmetry_1
_geom_angle_site_symmetry_3
_geom_angle_publ_flag
P3 Cu2 P4 117.77(8) . . ?
N3 Cu2 P3 119.81(17) . . ?
N3 Cu2 P4 102.90(18) . . ?
N3 Cu2 N4 79.0(3) . . ?
N4 Cu2 P3 129.31(18) . . ?
N4 Cu2 P4 99.89(18) . . ?
P1 Cu1 P2 121.53(8) . . ?
N2 Cu1 P1 120.49(17) . . ?
N2 Cu1 P2 101.74(18) . . ?
N2 Cu1 N1 79.1(2) . . ?
N1 Cu1 P1 126.89(18) . . ?
N1 Cu1 P2 97.50(18) . . ?
C64 P3 Cu2 118.5(3) . . ?
C64 P3 C76 101.5(3) . . ?
C76 P3 Cu2 114.1(2) . . ?
C70 P3 Cu2 114.4(2) . . ?
C70 P3 C64 102.8(3) . . ?
C70 P3 C76 103.6(4) . . ?
C85 P4 Cu2 115.9(2) . . ?
C85 P4 C97 103.0(3) . . ?
C97 P4 Cu2 122.3(3) . . ?
C91 P4 Cu2 105.2(3) . . ?
C91 P4 C85 104.6(3) . . ?
C91 P4 C97 104.0(3) . . ?
C19 P1 Cu1 115.0(3) . . ?
C19 P1 C25 102.7(4) . . ?
C13 P1 Cu1 114.5(3) . . ?
C13 P1 C19 102.6(4) . . ?
C13 P1 C25 103.0(3) . . ?
C25 P1 Cu1 117.2(2) . . ?
C36 P2 Cu1 116.2(2) . . ?
C46 P2 Cu1 109.3(3) . . ?
C46 P2 C36 104.5(3) . . ?
C46 P2 C40 105.9(4) . . ?
C40 P2 Cu1 117.5(3) . . ?
C40 P2 C36 102.1(4) . . ?
F1 P5 F4 89.3(3) . . ?
F1 P5 F6 90.2(3) . . ?
F6 P5 F4 178.6(4) . . ?
F8 P5 F1 179.2(4) . . ?
F8 P5 F4 90.1(3) . . ?
F8 P5 F6 90.4(3) . . ?
F8 P5 F12 89.3(4) . . ?
F10 P5 F1 89.3(4) . . ?
F10 P5 F4 90.8(4) . . ?
F10 P5 F6 90.5(4) . . ?
F10 P5 F8 91.2(4) . . ?
F10 P5 F12 179.1(4) . . ?
F12 P5 F1 90.2(4) . . ?
F12 P5 F4 88.5(4) . . ?
F12 P5 F6 90.2(4) . . ?
F7 P6 F3 177.4(6) . . ?
F7 P6 F2 92.0(4) . . ?
F7 P6 F9 90.7(5) . . ?
F2 P6 F3 88.5(4) . . ?
F2 P6 F9 177.3(5) . . ?
F9 P6 F3 88.7(5) . . ?
F5 P6 F3 88.2(7) . . ?
F5 P6 F7 94.3(7) . . ?
F5 P6 F2 91.8(6) . . ?
F5 P6 F9 88.1(7) . . ?
F5 P6 F11 175.3(8) . . ?
F11 P6 F3 87.1(5) . . ?
F11 P6 F7 90.4(6) . . ?
F11 P6 F2 87.8(6) . . ?
F11 P6 F9 92.1(7) . . ?
C84 O2 C77 115.0(5) . . ?
C26 O1 C37 118.7(6) . . ?
C52 N3 Cu2 126.7(5) . . ?
C56 N3 Cu2 114.8(5) . . ?
C56 N3 C52 118.5(6) . . ?
C10 N2 Cu1 126.1(5) . . ?
C6 N2 Cu1 115.1(5) . . ?
C6 N2 C10 118.7(7) . . ?
C57 N4 Cu2 113.1(5) . . ?
C57 N4 C61 118.1(7) . . ?
C61 N4 Cu2 127.8(6) . . ?
C85 C84 O2 116.3(6) . . ?
C85 C84 C83 124.1(7) . . ?
C83 C84 O2 119.6(6) . . ?
C65 C64 P3 121.1(6) . . ?
C69 C64 P3 120.0(6) . . ?
C69 C64 C65 118.8(7) . . ?
O1 C26 C27 122.6(7) . . ?
O1 C26 C25 113.7(6) . . ?
C27 C26 C25 123.7(6) . . ?
C5 N1 Cu1 112.5(5) . . ?
C5 N1 C1 118.2(7) . . ?
C1 N1 Cu1 127.6(6) . . ?
C84 C85 P4 119.3(6) . . ?
C84 C85 C86 117.0(7) . . ?
C86 C85 P4 123.7(6) . . ?
C77 C76 P3 120.5(5) . . ?
C77 C76 C81 117.2(7) . . ?
C81 C76 P3 121.9(6) . . ?
N2 C10 C9 121.3(7) . . ?
N2 C10 C11 117.3(7) . . ?
C9 C10 C11 121.4(7) . . ?
C91 C92 H92 119.5 . . ?
C93 C92 H92 119.5 . . ?
C93 C92 C91 121.0(7) . . ?
C20 C19 P1 119.2(6) . . ?
C20 C19 C24 117.4(8) . . ?
C24 C19 P1 123.0(6) . . ?
N3 C52 C53 122.0(7) . . ?
N3 C52 C63 117.5(7) . . ?
C53 C52 C63 120.5(7) . . ?
C66 C67 H67 120.1 . . ?
C66 C67 C68 119.7(8) . . ?
C68 C67 H67 120.1 . . ?
C84 C83 C88 116.2(7) . . ?
C84 C83 C82 119.2(7) . . ?
C88 C83 C82 124.6(7) . . ?
N3 C56 C57 116.0(7) . . ?
N3 C56 C55 122.2(7) . . ?
C55 C56 C57 121.8(7) . . ?
C67 C66 H66 119.9 . . ?
C67 C66 C65 120.2(8) . . ?
C65 C66 H66 119.9 . . ?
C35 C36 P2 125.9(6) . . ?
C35 C36 C37 117.0(7) . . ?
C37 C36 P2 117.1(6) . . ?
C98 C97 P4 119.7(6) . . ?
C98 C97 C102 118.5(8) . . ?
C102 C97 P4 121.8(6) . . ?
C32 C31 C27 110.0(6) . . ?
C32 C31 C39 110.3(7) . . ?
C32 C31 C38 108.4(7) . . ?
C39 C31 C27 109.9(7) . . ?
C39 C31 C38 110.6(8) . . ?
C38 C31 C27 107.6(7) . . ?
C64 C65 H65 119.8 . . ?
C66 C65 C64 120.4(8) . . ?
C66 C65 H65 119.8 . . ?
C36 C35 H35 120.0 . . ?
C36 C35 C34 120.0(7) . . ?
C34 C35 H35 120.0 . . ?
N2 C6 C5 116.1(7) . . ?
N2 C6 C7 121.3(8) . . ?
C7 C6 C5 122.6(8) . . ?
C46 C47 H47 119.3 . . ?
C48 C47 H47 119.3 . . ?
C48 C47 C46 121.4(7) . . ?
C15 C14 H14 119.5 . . ?
C15 C14 C13 121.1(8) . . ?
C13 C14 H14 119.5 . . ?
C15 C16 H16 120.2 . . ?
C17 C16 H16 120.2 . . ?
C17 C16 C15 119.6(8) . . ?
C64 C69 H69 119.6 . . ?
C68 C69 C64 120.9(8) . . ?
C68 C69 H69 119.6 . . ?
N4 C57 C56 116.6(7) . . ?
N4 C57 C58 122.9(8) . . ?
C58 C57 C56 120.5(8) . . ?
C14 C15 C16 120.3(8) . . ?
C14 C15 H15 119.9 . . ?
C16 C15 H15 119.9 . . ?
C70 C71 H71 119.2 . . ?
C72 C71 H71 119.2 . . ?
C72 C71 C70 121.6(8) . . ?
C67 C68 H68 120.0 . . ?
C69 C68 C67 120.0(8) . . ?
C69 C68 H68 120.0 . . ?
C76 C77 O2 114.8(6) . . ?
C76 C77 C78 124.6(7) . . ?
C78 C77 O2 120.6(7) . . ?
C92 C91 P4 120.8(6) . . ?
C96 C91 P4 120.3(6) . . ?
C96 C91 C92 118.1(7) . . ?
C76 C81 H81 120.4 . . ?
C80 C81 C76 119.3(8) . . ?
C80 C81 H81 120.4 . . ?
C83 C88 H88 119.6 . . ?
C87 C88 C83 120.8(7) . . ?
C87 C88 H88 119.6 . . ?
C26 C27 C31 121.8(6) . . ?
C28 C27 C26 117.5(7) . . ?
C28 C27 C31 120.7(7) . . ?
C47 C46 P2 119.4(6) . . ?
C47 C46 C51 118.3(7) . . ?
C51 C46 P2 121.6(6) . . ?
C70 C75 H75 119.2 . . ?
C70 C75 C74 121.6(9) . . ?
C74 C75 H75 119.2 . . ?
C10 C9 H9 120.1 . . ?
C8 C9 C10 119.9(8) . . ?
C8 C9 H9 120.1 . . ?
C47 C48 H48 120.1 . . ?
C47 C48 C49 119.7(8) . . ?
C49 C48 H48 120.1 . . ?
C14 C13 P1 118.9(6) . . ?
C14 C13 C18 118.3(8) . . ?
C18 C13 P1 122.7(6) . . ?
C71 C70 P3 117.5(6) . . ?
C75 C70 P3 125.1(6) . . ?
C75 C70 C71 117.3(7) . . ?
C13 C18 H18 120.0 . . ?
C17 C18 C13 119.9(8) . . ?
C17 C18 H18 120.0 . . ?
O1 C37 C36 112.9(7) . . ?
C32 C37 O1 122.1(6) . . ?
C32 C37 C36 125.1(7) . . ?
N4 C61 C62 118.3(7) . . ?
N4 C61 C60 120.9(8) . . ?
C60 C61 C62 120.8(8) . . ?
N1 C5 C6 116.2(7) . . ?
N1 C5 C4 123.2(8) . . ?
C4 C5 C6 120.4(8) . . ?
C41 C40 P2 116.6(6) . . ?
C41 C40 C45 118.8(8) . . ?
C45 C40 P2 124.5(7) . . ?
C26 C25 P1 119.7(5) . . ?
C26 C25 C30 116.7(7) . . ?
C30 C25 P1 123.5(6) . . ?
C35 C34 H34 119.9 . . ?
C33 C34 C35 120.3(7) . . ?
C33 C34 H34 119.9 . . ?
C5 C4 H4 120.8 . . ?
C5 C4 C3 118.3(10) . . ?
C3 C4 H4 120.8 . . ?
C78 C79 H79 119.3 . . ?
C80 C79 H79 119.3 . . ?
C80 C79 C78 121.3(7) . . ?
C25 C30 H30 119.8 . . ?
C29 C30 C25 120.4(8) . . ?
C29 C30 H30 119.8 . . ?
C85 C86 H86 119.9 . . ?
C87 C86 C85 120.2(7) . . ?
C87 C86 H86 119.9 . . ?
C77 C78 C82 119.0(7) . . ?
C79 C78 C77 116.5(7) . . ?
C79 C78 C82 124.4(7) . . ?
C52 C53 H53 120.5 . . ?
C54 C53 C52 118.9(8) . . ?
C54 C53 H53 120.5 . . ?
C34 C33 H33 119.0 . . ?
C34 C33 C32 122.1(7) . . ?
C32 C33 H33 119.0 . . ?
C16 C17 C18 120.9(8) . . ?
C16 C17 H17 119.5 . . ?
C18 C17 H17 119.5 . . ?
C37 C32 C31 122.6(7) . . ?
C37 C32 C33 115.5(7) . . ?
C33 C32 C31 121.9(7) . . ?
C97 C98 H98 119.4 . . ?
C99 C98 C97 121.1(8) . . ?
C99 C98 H98 119.4 . . ?
C83 C82 C90 111.0(7) . . ?
C83 C82 C89 108.3(7) . . ?
C78 C82 C83 108.8(6) . . ?
C78 C82 C90 111.5(7) . . ?
C78 C82 C89 109.2(7) . . ?
C90 C82 C89 107.9(8) . . ?
C19 C20 H20 119.4 . . ?
C21 C20 C19 121.3(8) . . ?
C21 C20 H20 119.4 . . ?
C96 C95 H95 119.9 . . ?
C94 C95 H95 119.9 . . ?
C94 C95 C96 120.3(8) . . ?
C20 C21 H21 119.7 . . ?
C22 C21 C20 120.6(8) . . ?
C22 C21 H21 119.7 . . ?
C48 C49 H49 120.3 . . ?
C50 C49 C48 119.4(8) . . ?
C50 C49 H49 120.3 . . ?
C40 C41 H41 119.9 . . ?
C40 C41 C42 120.3(9) . . ?
C42 C41 H41 119.9 . . ?
C49 C50 H50 119.4 . . ?
C49 C50 C51 121.3(8) . . ?
C51 C50 H50 119.4 . . ?
C46 C51 H51 120.1 . . ?
C50 C51 C46 119.9(8) . . ?
C50 C51 H51 120.1 . . ?
C81 C80 H80 119.5 . . ?
C79 C80 C81 121.1(7) . . ?
C79 C80 H80 119.5 . . ?
C27 C28 H28 119.2 . . ?
C27 C28 C29 121.7(7) . . ?
C29 C28 H28 119.2 . . ?
C30 C29 C28 119.7(7) . . ?
C30 C29 H29 120.1 . . ?
C28 C29 H29 120.1 . . ?
C19 C24 H24 119.5 . . ?
C23 C24 C19 121.1(9) . . ?
C23 C24 H24 119.5 . . ?
C98 C99 H99 119.7 . . ?
C98 C99 C100 120.6(9) . . ?
C100 C99 H99 119.7 . . ?
C57 C58 H58 120.5 . . ?
C57 C58 C59 118.9(9) . . ?
C59 C58 H58 120.5 . . ?
C91 C96 C95 121.0(8) . . ?
C91 C96 H96 119.5 . . ?
C95 C96 H96 119.5 . . ?
C95 C94 H94 120.7 . . ?
C93 C94 C95 118.6(8) . . ?
C93 C94 H94 120.7 . . ?
C92 C93 C94 121.0(8) . . ?
C92 C93 H93 119.5 . . ?
C94 C93 H93 119.5 . . ?
C61 C62 H62A 109.5 . . ?
C61 C62 H62B 109.5 . . ?
C61 C62 H62C 109.5 . . ?
H62A C62 H62B 109.5 . . ?
H62A C62 H62C 109.5 . . ?
H62B C62 H62C 109.5 . . ?
C71 C72 H72 119.9 . . ?
C71 C72 C73 120.1(9) . . ?
C73 C72 H72 119.9 . . ?
C97 C102 H102 119.7 . . ?
C101 C102 C97 120.6(8) . . ?
C101 C102 H102 119.7 . . ?
C88 C87 C86 121.3(8) . . ?
C88 C87 H87 119.3 . . ?
C86 C87 H87 119.3 . . ?
C40 C45 H45 119.9 . . ?
C44 C45 C40 120.3(9) . . ?
C44 C45 H45 119.9 . . ?
C6 C7 H7 119.9 . . ?
C8 C7 C6 120.2(8) . . ?
C8 C7 H7 119.9 . . ?
C9 C8 C7 118.3(8) . . ?
C9 C8 H8 120.8 . . ?
C7 C8 H8 120.8 . . ?
C21 C22 H22 120.2 . . ?
C23 C22 C21 119.5(8) . . ?
C23 C22 H22 120.2 . . ?
C45 C44 H44 120.1 . . ?
C45 C44 C43 119.7(9) . . ?
C43 C44 H44 120.1 . . ?
C31 C39 H39A 109.5 . . ?
C31 C39 H39B 109.5 . . ?
C31 C39 H39C 109.5 . . ?
H39A C39 H39B 109.5 . . ?
H39A C39 H39C 109.5 . . ?
H39B C39 H39C 109.5 . . ?
C82 C90 H90A 109.5 . . ?
C82 C90 H90B 109.5 . . ?
C82 C90 H90C 109.5 . . ?
H90A C90 H90B 109.5 . . ?
H90A C90 H90C 109.5 . . ?
H90B C90 H90C 109.5 . . ?
C99 C100 H100 120.1 . . ?
C99 C100 C101 119.8(8) . . ?
C101 C100 H100 120.1 . . ?
C31 C38 H38A 109.5 . . ?
C31 C38 H38B 109.5 . . ?
C31 C38 H38C 109.5 . . ?
H38A C38 H38B 109.5 . . ?
H38A C38 H38C 109.5 . . ?
H38B C38 H38C 109.5 . . ?
N1 C1 C2 120.8(10) . . ?
N1 C1 C12 119.1(8) . . ?
C2 C1 C12 120.0(9) . . ?
C1 C2 H2 119.7 . . ?
C3 C2 C1 120.6(9) . . ?
C3 C2 H2 119.7 . . ?
C56 C55 H55 120.5 . . ?
C56 C55 C54 118.9(8) . . ?
C54 C55 H55 120.5 . . ?
C10 C11 H11A 109.5 . . ?
C10 C11 H11B 109.5 . . ?
C10 C11 H11C 109.5 . . ?
H11A C11 H11B 109.5 . . ?
H11A C11 H11C 109.5 . . ?
H11B C11 H11C 109.5 . . ?
C53 C54 C55 119.5(8) . . ?
C53 C54 H54 120.3 . . ?
C55 C54 H54 120.3 . . ?
C58 C59 H59 121.0 . . ?
C60 C59 C58 117.9(8) . . ?
C60 C59 H59 121.0 . . ?
C52 C63 H63A 109.5 . . ?
C52 C63 H63B 109.5 . . ?
C52 C63 H63C 109.5 . . ?
H63A C63 H63B 109.5 . . ?
H63A C63 H63C 109.5 . . ?
H63B C63 H63C 109.5 . . ?
C72 C73 H73 120.2 . . ?
C72 C73 C74 119.5(9) . . ?
C74 C73 H73 120.2 . . ?
C41 C42 H42 119.9 . . ?
C43 C42 C41 120.1(10) . . ?
C43 C42 H42 119.9 . . ?
C61 C60 H60 119.5 . . ?
C59 C60 C61 121.0(9) . . ?
C59 C60 H60 119.5 . . ?
C4 C3 H3 120.6 . . ?
C2 C3 C4 118.8(9) . . ?
C2 C3 H3 120.6 . . ?
C102 C101 C100 119.4(8) . . ?
C102 C101 H101 120.3 . . ?
C100 C101 H101 120.3 . . ?
C75 C74 H74 120.2 . . ?
C73 C74 C75 119.6(9) . . ?
C73 C74 H74 120.2 . . ?
C1 C12 H12A 109.5 . . ?
C1 C12 H12B 109.5 . . ?
C1 C12 H12C 109.5 . . ?
H12A C12 H12B 109.5 . . ?
H12A C12 H12C 109.5 . . ?
H12B C12 H12C 109.5 . . ?
C44 C43 H43 119.6 . . ?
C42 C43 C44 120.8(9) . . ?
C42 C43 H43 119.6 . . ?
C82 C89 H89A 109.5 . . ?
C82 C89 H89B 109.5 . . ?
C82 C89 H89C 109.5 . . ?
H89A C89 H89B 109.5 . . ?
H89A C89 H89C 109.5 . . ?
H89B C89 H89C 109.5 . . ?
C24 C23 H23 119.9 . . ?
C22 C23 C24 120.1(10) . . ?
C22 C23 H23 119.9 . . ?

loop_
_geom_bond_atom_site_label_1
_geom_bond_atom_site_label_2
_geom_bond_distance
_geom_bond_site_symmetry_2
_geom_bond_publ_flag
Cu2 P3 2.266(2) . ?
Cu2 P4 2.320(2) . ?
Cu2 N3 2.096(6) . ?
Cu2 N4 2.128(6) . ?
Cu1 P1 2.280(2) . ?
Cu1 P2 2.323(2) . ?
Cu1 N2 2.088(6) . ?
Cu1 N1 2.142(7) . ?
P3 C64 1.823(7) . ?
P3 C76 1.832(7) . ?
P3 C70 1.822(8) . ?
P4 C85 1.829(7) . ?
P4 C97 1.833(8) . ?
P4 C91 1.826(8) . ?
P1 C19 1.822(8) . ?
P1 C13 1.820(8) . ?
P1 C25 1.840(8) . ?
P2 C36 1.830(8) . ?
P2 C46 1.815(7) . ?
P2 C40 1.824(9) . ?
P5 F1 1.594(5) . ?
P5 F4 1.595(5) . ?
P5 F6 1.594(5) . ?
P5 F8 1.587(6) . ?
P5 F10 1.580(7) . ?
P5 F12 1.590(7) . ?
P6 F3 1.598(8) . ?
P6 F7 1.565(8) . ?
P6 F2 1.571(7) . ?
P6 F9 1.573(8) . ?
P6 F5 1.557(10) . ?
P6 F11 1.560(9) . ?
O2 C84 1.399(9) . ?
O2 C77 1.401(9) . ?
O1 C26 1.368(8) . ?
O1 C37 1.393(9) . ?
N3 C52 1.363(10) . ?
N3 C56 1.346(10) . ?
N2 C10 1.361(10) . ?
N2 C6 1.344(10) . ?
N4 C57 1.348(11) . ?
N4 C61 1.369(11) . ?
C84 C85 1.381(11) . ?
C84 C83 1.398(10) . ?
C64 C65 1.391(11) . ?
C64 C69 1.384(12) . ?
C26 C27 1.383(10) . ?
C26 C25 1.406(11) . ?
N1 C5 1.356(12) . ?
N1 C1 1.359(11) . ?
C85 C86 1.400(11) . ?
C76 C77 1.384(11) . ?
C76 C81 1.409(10) . ?
C10 C9 1.385(11) . ?
C10 C11 1.483(12) . ?
C92 H92 0.9500 . ?
C92 C91 1.399(11) . ?
C92 C93 1.378(11) . ?
C19 C20 1.391(12) . ?
C19 C24 1.400(13) . ?
C52 C53 1.387(11) . ?
C52 C63 1.481(12) . ?
C67 H67 0.9500 . ?
C67 C66 1.382(13) . ?
C67 C68 1.384(12) . ?
C83 C88 1.399(11) . ?
C83 C82 1.529(10) . ?
C56 C57 1.489(11) . ?
C56 C55 1.384(12) . ?
C66 H66 0.9500 . ?
C66 C65 1.386(11) . ?
C36 C35 1.393(11) . ?
C36 C37 1.395(10) . ?
C97 C98 1.384(11) . ?
C97 C102 1.398(11) . ?
C31 C27 1.547(11) . ?
C31 C32 1.518(10) . ?
C31 C39 1.531(12) . ?
C31 C38 1.541(12) . ?
C65 H65 0.9500 . ?
C35 H35 0.9500 . ?
C35 C34 1.404(12) . ?
C6 C5 1.495(12) . ?
C6 C7 1.383(12) . ?
C47 H47 0.9500 . ?
C47 C46 1.389(11) . ?
C47 C48 1.385(12) . ?
C14 H14 0.9500 . ?
C14 C15 1.376(12) . ?
C14 C13 1.404(12) . ?
C16 H16 0.9500 . ?
C16 C15 1.394(12) . ?
C16 C17 1.379(13) . ?
C69 H69 0.9500 . ?
C69 C68 1.382(12) . ?
C57 C58 1.391(11) . ?
C15 H15 0.9500 . ?
C71 H71 0.9500 . ?
C71 C70 1.398(11) . ?
C71 C72 1.371(12) . ?
C68 H68 0.9500 . ?
C77 C78 1.388(11) . ?
C91 C96 1.383(11) . ?
C81 H81 0.9500 . ?
C81 C80 1.396(12) . ?
C88 H88 0.9500 . ?
C88 C87 1.374(12) . ?
C27 C28 1.374(11) . ?
C46 C51 1.397(11) . ?
C75 H75 0.9500 . ?
C75 C70 1.377(12) . ?
C75 C74 1.389(13) . ?
C9 H9 0.9500 . ?
C9 C8 1.375(12) . ?
C48 H48 0.9500 . ?
C48 C49 1.387(12) . ?
C13 C18 1.407(11) . ?
C18 H18 0.9500 . ?
C18 C17 1.392(12) . ?
C37 C32 1.385(11) . ?
C61 C62 1.479(13) . ?
C61 C60 1.398(12) . ?
C5 C4 1.388(12) . ?
C40 C41 1.389(12) . ?
C40 C45 1.401(12) . ?
C25 C30 1.413(10) . ?
C34 H34 0.9500 . ?
C34 C33 1.374(12) . ?
C4 H4 0.9500 . ?
C4 C3 1.391(15) . ?
C79 H79 0.9500 . ?
C79 C78 1.387(11) . ?
C79 C80 1.375(13) . ?
C30 H30 0.9500 . ?
C30 C29 1.390(12) . ?
C86 H86 0.9500 . ?
C86 C87 1.376(11) . ?
C78 C82 1.511(12) . ?
C53 H53 0.9500 . ?
C53 C54 1.377(13) . ?
C33 H33 0.9500 . ?
C33 C32 1.400(11) . ?
C17 H17 0.9500 . ?
C98 H98 0.9500 . ?
C98 C99 1.369(12) . ?
C82 C90 1.533(12) . ?
C82 C89 1.547(13) . ?
C20 H20 0.9500 . ?
C20 C21 1.380(12) . ?
C95 H95 0.9500 . ?
C95 C96 1.397(12) . ?
C95 C94 1.396(14) . ?
C21 H21 0.9500 . ?
C21 C22 1.379(13) . ?
C49 H49 0.9500 . ?
C49 C50 1.372(13) . ?
C41 H41 0.9500 . ?
C41 C42 1.395(13) . ?
C50 H50 0.9500 . ?
C50 C51 1.389(12) . ?
C51 H51 0.9500 . ?
C80 H80 0.9500 . ?
C28 H28 0.9500 . ?
C28 C29 1.399(12) . ?
C29 H29 0.9500 . ?
C24 H24 0.9500 . ?
C24 C23 1.392(13) . ?
C99 H99 0.9500 . ?
C99 C100 1.376(13) . ?
C58 H58 0.9500 . ?
C58 C59 1.405(14) . ?
C96 H96 0.9500 . ?
C94 H94 0.9500 . ?
C94 C93 1.384(13) . ?
C93 H93 0.9500 . ?
C62 H62A 0.9800 . ?
C62 H62B 0.9800 . ?
C62 H62C 0.9800 . ?
C72 H72 0.9500 . ?
C72 C73 1.375(15) . ?
C102 H102 0.9500 . ?
C102 C101 1.390(12) . ?
C87 H87 0.9500 . ?
C45 H45 0.9500 . ?
C45 C44 1.379(13) . ?
C7 H7 0.9500 . ?
C7 C8 1.379(14) . ?
C8 H8 0.9500 . ?
C22 H22 0.9500 . ?
C22 C23 1.374(15) . ?
C44 H44 0.9500 . ?
C44 C43 1.390(15) . ?
C39 H39A 0.9800 . ?
C39 H39B 0.9800 . ?
C39 H39C 0.9800 . ?
C90 H90A 0.9800 . ?
C90 H90B 0.9800 . ?
C90 H90C 0.9800 . ?
C100 H100 0.9500 . ?
C100 C101 1.394(13) . ?
C38 H38A 0.9800 . ?
C38 H38B 0.9800 . ?
C38 H38C 0.9800 . ?
C1 C2 1.394(13) . ?
C1 C12 1.473(15) . ?
C2 H2 0.9500 . ?
C2 C3 1.381(17) . ?
C55 H55 0.9500 . ?
C55 C54 1.393(13) . ?
C11 H11A 0.9800 . ?
C11 H11B 0.9800 . ?
C11 H11C 0.9800 . ?
C54 H54 0.9500 . ?
C59 H59 0.9500 . ?
C59 C60 1.371(15) . ?
C63 H63A 0.9800 . ?
C63 H63B 0.9800 . ?
C63 H63C 0.9800 . ?
C73 H73 0.9500 . ?
C73 C74 1.383(15) . ?
C42 H42 0.9500 . ?
C42 C43 1.354(15) . ?
C60 H60 0.9500 . ?
C3 H3 0.9500 . ?
C101 H101 0.9500 . ?
C74 H74 0.9500 . ?
C12 H12A 0.9800 . ?
C12 H12B 0.9800 . ?
C12 H12C 0.9800 . ?
C43 H43 0.9500 . ?
C89 H89A 0.9800 . ?
C89 H89B 0.9800 . ?
C89 H89C 0.9800 . ?
C23 H23 0.9500 . ?

loop_
_geom_torsion_atom_site_label_1
_geom_torsion_atom_site_label_2
_geom_torsion_atom_site_label_3
_geom_torsion_atom_site_label_4
_geom_torsion
_geom_torsion_site_symmetry_1
_geom_torsion_site_symmetry_2
_geom_torsion_site_symmetry_3
_geom_torsion_site_symmetry_4
_geom_torsion_publ_flag
Cu2 P3 C64 C65 159.3(5) . . . . ?
Cu2 P3 C64 C69 -22.6(7) . . . . ?
Cu2 P3 C76 C77 -43.7(7) . . . . ?
Cu2 P3 C76 C81 129.0(6) . . . . ?
Cu2 P3 C70 C71 -62.7(6) . . . . ?
Cu2 P3 C70 C75 114.9(7) . . . . ?
Cu2 P4 C85 C84 40.6(6) . . . . ?
Cu2 P4 C85 C86 -138.1(6) . . . . ?
Cu2 P4 C97 C98 -21.3(8) . . . . ?
Cu2 P4 C97 C102 160.9(6) . . . . ?
Cu2 P4 C91 C92 75.8(6) . . . . ?
Cu2 P4 C91 C96 -93.6(7) . . . . ?
Cu2 N3 C52 C53 177.6(6) . . . . ?
Cu2 N3 C52 C63 -0.5(10) . . . . ?
Cu2 N3 C56 C57 -2.4(8) . . . . ?
Cu2 N3 C56 C55 -179.7(6) . . . . ?
Cu2 N4 C57 C56 -8.6(8) . . . . ?
Cu2 N4 C57 C58 170.5(6) . . . . ?
Cu2 N4 C61 C62 9.0(10) . . . . ?
Cu2 N4 C61 C60 -171.0(6) . . . . ?
Cu1 P1 C19 C20 65.6(7) . . . . ?
Cu1 P1 C19 C24 -107.2(7) . . . . ?
Cu1 P1 C13 C14 19.5(7) . . . . ?
Cu1 P1 C13 C18 -159.5(5) . . . . ?
Cu1 P1 C25 C26 21.0(7) . . . . ?
Cu1 P1 C25 C30 -155.2(6) . . . . ?
Cu1 P2 C36 C35 145.4(6) . . . . ?
Cu1 P2 C36 C37 -36.1(7) . . . . ?
Cu1 P2 C46 C47 -76.5(6) . . . . ?
Cu1 P2 C46 C51 93.6(7) . . . . ?
Cu1 P2 C40 C41 20.4(8) . . . . ?
Cu1 P2 C40 C45 -163.3(7) . . . . ?
Cu1 N2 C10 C9 -179.0(6) . . . . ?
Cu1 N2 C10 C11 2.1(10) . . . . ?
Cu1 N2 C6 C5 3.1(8) . . . . ?
Cu1 N2 C6 C7 -176.9(6) . . . . ?
Cu1 N1 C5 C6 10.9(8) . . . . ?
Cu1 N1 C5 C4 -165.2(7) . . . . ?
Cu1 N1 C1 C2 162.1(6) . . . . ?
Cu1 N1 C1 C12 -15.4(11) . . . . ?
P3 C64 C65 C66 177.7(6) . . . . ?
P3 C64 C69 C68 -177.2(6) . . . . ?
P3 C76 C77 O2 -6.2(9) . . . . ?
P3 C76 C77 C78 172.3(6) . . . . ?
P3 C76 C81 C80 -171.8(7) . . . . ?
P4 C85 C86 C87 174.9(6) . . . . ?
P4 C97 C98 C99 179.9(7) . . . . ?
P4 C97 C102 C101 179.3(7) . . . . ?
P4 C91 C96 C95 171.5(7) . . . . ?
P1 C19 C20 C21 -172.5(7) . . . . ?
P1 C19 C24 C23 173.3(8) . . . . ?
P1 C13 C18 C17 178.8(6) . . . . ?
P1 C25 C30 C29 176.2(7) . . . . ?
P2 C36 C35 C34 179.7(6) . . . . ?
P2 C36 C37 O1 -2.8(8) . . . . ?
P2 C36 C37 C32 178.4(6) . . . . ?
P2 C46 C51 C50 -170.6(7) . . . . ?
P2 C40 C41 C42 178.1(8) . . . . ?
P2 C40 C45 C44 -177.9(8) . . . . ?
O2 C84 C85 P4 6.3(9) . . . . ?
O2 C84 C85 C86 -175.0(6) . . . . ?
O2 C84 C83 C88 176.4(7) . . . . ?
O2 C84 C83 C82 -2.8(11) . . . . ?
O2 C77 C78 C79 177.3(7) . . . . ?
O2 C77 C78 C82 -2.4(11) . . . . ?
O1 C26 C27 C31 -9.3(11) . . . . ?
O1 C26 C27 C28 172.1(7) . . . . ?
O1 C26 C25 P1 10.2(9) . . . . ?
O1 C26 C25 C30 -173.3(7) . . . . ?
O1 C37 C32 C31 5.2(12) . . . . ?
O1 C37 C32 C33 -176.4(7) . . . . ?
N3 C52 C53 C54 2.0(12) . . . . ?
N3 C56 C57 N4 7.5(10) . . . . ?
N3 C56 C57 C58 -171.6(7) . . . . ?
N3 C56 C55 C54 1.7(13) . . . . ?
N2 C10 C9 C8 -0.9(12) . . . . ?
N2 C6 C5 N1 -9.6(10) . . . . ?
N2 C6 C5 C4 166.6(8) . . . . ?
N2 C6 C7 C8 -6.6(13) . . . . ?
N4 C57 C58 C59 3.5(13) . . . . ?
N4 C61 C60 C59 0.9(14) . . . . ?
C84 O2 C77 C76 145.3(6) . . . . ?
C84 O2 C77 C78 -33.3(9) . . . . ?
C84 C85 C86 C87 -3.8(11) . . . . ?
C84 C83 C88 C87 1.0(12) . . . . ?
C84 C83 C82 C78 -29.9(10) . . . . ?
C84 C83 C82 C90 -153.0(8) . . . . ?
C84 C83 C82 C89 88.7(9) . . . . ?
C64 P3 C76 C77 -172.3(6) . . . . ?
C64 P3 C76 C81 0.4(8) . . . . ?
C64 P3 C70 C71 67.1(6) . . . . ?
C64 P3 C70 C75 -115.3(7) . . . . ?
C64 C69 C68 C67 -0.4(12) . . . . ?
C26 O1 C37 C36 164.7(6) . . . . ?
C26 O1 C37 C32 -16.4(10) . . . . ?
C26 C27 C28 C29 2.4(13) . . . . ?
C26 C25 C30 C29 -0.2(12) . . . . ?
N1 C5 C4 C3 -0.9(13) . . . . ?
N1 C1 C2 C3 2.7(13) . . . . ?
C85 P4 C97 C98 111.2(7) . . . . ?
C85 P4 C97 C102 -66.6(7) . . . . ?
C85 P4 C91 C92 -46.8(7) . . . . ?
C85 P4 C91 C96 143.9(7) . . . . ?
C85 C84 C83 C88 -4.7(11) . . . . ?
C85 C84 C83 C82 176.1(7) . . . . ?
C85 C86 C87 C88 0.5(13) . . . . ?
C76 P3 C64 C65 -75.0(6) . . . . ?
C76 P3 C64 C69 103.1(6) . . . . ?
C76 P3 C70 C71 172.5(6) . . . . ?
C76 P3 C70 C75 -9.9(8) . . . . ?
C76 C77 C78 C79 -1.1(12) . . . . ?
C76 C77 C78 C82 179.1(7) . . . . ?
C76 C81 C80 C79 0.3(14) . . . . ?
C10 N2 C6 C5 -174.3(6) . . . . ?
C10 N2 C6 C7 5.7(11) . . . . ?
C10 C9 C8 C7 0.0(13) . . . . ?
C92 C91 C96 C95 1.9(12) . . . . ?
C19 P1 C13 C14 144.9(6) . . . . ?
C19 P1 C13 C18 -34.2(7) . . . . ?
C19 P1 C25 C26 -106.0(6) . . . . ?
C19 P1 C25 C30 77.7(8) . . . . ?
C19 C20 C21 C22 -0.6(14) . . . . ?
C19 C24 C23 C22 -1.6(16) . . . . ?
C52 N3 C56 C57 175.9(7) . . . . ?
C52 N3 C56 C55 -1.5(11) . . . . ?
C52 C53 C54 C55 -1.8(13) . . . . ?
C67 C66 C65 C64 -0.6(11) . . . . ?
C83 C84 C85 P4 -172.7(6) . . . . ?
C83 C84 C85 C86 6.1(11) . . . . ?
C83 C88 C87 C86 0.9(13) . . . . ?
C56 N3 C52 C53 -0.4(11) . . . . ?
C56 N3 C52 C63 -178.5(7) . . . . ?
C56 C57 C58 C59 -177.4(8) . . . . ?
C56 C55 C54 C53 0.0(13) . . . . ?
C66 C67 C68 C69 -0.7(12) . . . . ?
C36 P2 C46 C47 48.5(7) . . . . ?
C36 P2 C46 C51 -141.3(7) . . . . ?
C36 P2 C40 C41 -108.0(7) . . . . ?
C36 P2 C40 C45 68.3(8) . . . . ?
C36 C35 C34 C33 1.1(13) . . . . ?
C36 C37 C32 C31 -176.1(7) . . . . ?
C36 C37 C32 C33 2.3(12) . . . . ?
C97 P4 C85 C84 -95.6(6) . . . . ?
C97 P4 C85 C86 85.7(7) . . . . ?
C97 P4 C91 C92 -154.5(6) . . . . ?
C97 P4 C91 C96 36.2(8) . . . . ?
C97 C98 C99 C100 0.8(14) . . . . ?
C97 C102 C101 C100 0.6(13) . . . . ?
C31 C27 C28 C29 -176.3(8) . . . . ?
C65 C64 C69 C68 1.0(11) . . . . ?
C35 C36 C37 O1 175.7(7) . . . . ?
C35 C36 C37 C32 -3.1(12) . . . . ?
C35 C34 C33 C32 -1.9(13) . . . . ?
C6 N2 C10 C9 -1.9(11) . . . . ?
C6 N2 C10 C11 179.2(7) . . . . ?
C6 C5 C4 C3 -176.9(8) . . . . ?
C6 C7 C8 C9 3.6(13) . . . . ?
C47 C46 C51 C50 -0.4(13) . . . . ?
C47 C48 C49 C50 -0.4(13) . . . . ?
C14 C13 C18 C17 -0.3(11) . . . . ?
C69 C64 C65 C66 -0.5(11) . . . . ?
C57 N4 C61 C62 176.6(7) . . . . ?
C57 N4 C61 C60 -3.4(11) . . . . ?
C57 C56 C55 C54 -175.5(8) . . . . ?
C57 C58 C59 C60 -5.9(14) . . . . ?
C15 C14 C13 P1 -178.5(6) . . . . ?
C15 C14 C13 C18 0.6(11) . . . . ?
C15 C16 C17 C18 0.0(11) . . . . ?
C71 C72 C73 C74 4.4(15) . . . . ?
C68 C67 C66 C65 1.2(12) . . . . ?
C77 O2 C84 C85 -143.4(6) . . . . ?
C77 O2 C84 C83 35.7(9) . . . . ?
C77 C76 C81 C80 1.1(12) . . . . ?
C77 C78 C82 C83 32.4(10) . . . . ?
C77 C78 C82 C90 155.2(8) . . . . ?
C77 C78 C82 C89 -85.6(9) . . . . ?
C91 P4 C85 C84 156.0(6) . . . . ?
C91 P4 C85 C86 -22.7(7) . . . . ?
C91 P4 C97 C98 -139.9(7) . . . . ?
C91 P4 C97 C102 42.3(7) . . . . ?
C91 C92 C93 C94 0.7(12) . . . . ?
C81 C76 C77 O2 -179.2(7) . . . . ?
C81 C76 C77 C78 -0.7(12) . . . . ?
C88 C83 C82 C78 151.0(8) . . . . ?
C88 C83 C82 C90 27.9(11) . . . . ?
C88 C83 C82 C89 -90.4(10) . . . . ?
C27 C26 C25 P1 -171.4(6) . . . . ?
C27 C26 C25 C30 5.0(12) . . . . ?
C27 C31 C32 C37 3.6(11) . . . . ?
C27 C31 C32 C33 -174.7(7) . . . . ?
C27 C28 C29 C30 2.2(14) . . . . ?
C46 P2 C36 C35 24.9(8) . . . . ?
C46 P2 C36 C37 -156.7(6) . . . . ?
C46 P2 C40 C41 142.9(7) . . . . ?
C46 P2 C40 C45 -40.8(8) . . . . ?
C46 C47 C48 C49 -0.3(13) . . . . ?
C48 C47 C46 P2 171.1(6) . . . . ?
C48 C47 C46 C51 0.7(12) . . . . ?
C48 C49 C50 C51 0.6(14) . . . . ?
C13 P1 C19 C20 -59.4(7) . . . . ?
C13 P1 C19 C24 127.9(7) . . . . ?
C13 P1 C25 C26 147.7(6) . . . . ?
C13 P1 C25 C30 -28.6(8) . . . . ?
C13 C14 C15 C16 -0.6(12) . . . . ?
C13 C18 C17 C16 0.0(11) . . . . ?
C70 P3 C64 C65 32.0(7) . . . . ?
C70 P3 C64 C69 -149.8(6) . . . . ?
C70 P3 C76 C77 81.3(7) . . . . ?
C70 P3 C76 C81 -106.0(7) . . . . ?
C70 C71 C72 C73 0.0(13) . . . . ?
C70 C75 C74 C73 1.5(16) . . . . ?
C37 O1 C26 C27 18.5(10) . . . . ?
C37 O1 C26 C25 -163.1(6) . . . . ?
C37 C36 C35 C34 1.2(11) . . . . ?
C61 N4 C57 C56 -177.9(7) . . . . ?
C61 N4 C57 C58 1.2(11) . . . . ?
C5 N1 C1 C2 -2.2(12) . . . . ?
C5 N1 C1 C12 -179.7(8) . . . . ?
C5 C6 C7 C8 173.4(8) . . . . ?
C5 C4 C3 C2 1.4(14) . . . . ?
C40 P2 C36 C35 -85.3(7) . . . . ?
C40 P2 C36 C37 93.1(6) . . . . ?
C40 P2 C46 C47 155.9(6) . . . . ?
C40 P2 C46 C51 -34.0(8) . . . . ?
C40 C41 C42 C43 0.4(16) . . . . ?
C40 C45 C44 C43 -0.2(15) . . . . ?
C25 P1 C19 C20 -166.0(6) . . . . ?
C25 P1 C19 C24 21.2(8) . . . . ?
C25 P1 C13 C14 -108.8(6) . . . . ?
C25 P1 C13 C18 72.2(7) . . . . ?
C25 C26 C27 C31 172.5(7) . . . . ?
C25 C26 C27 C28 -6.2(12) . . . . ?
C25 C30 C29 C28 -3.3(14) . . . . ?
C34 C33 C32 C31 178.7(8) . . . . ?
C34 C33 C32 C37 0.3(12) . . . . ?
C79 C78 C82 C83 -147.3(8) . . . . ?
C79 C78 C82 C90 -24.5(11) . . . . ?
C79 C78 C82 C89 94.6(9) . . . . ?
C78 C79 C80 C81 -2.2(14) . . . . ?
C17 C16 C15 C14 0.3(11) . . . . ?
C32 C31 C27 C26 -1.8(11) . . . . ?
C32 C31 C27 C28 176.8(7) . . . . ?
C98 C97 C102 C101 1.5(12) . . . . ?
C98 C99 C100 C101 1.3(14) . . . . ?
C82 C83 C88 C87 -179.8(8) . . . . ?
C20 C19 C24 C23 0.4(14) . . . . ?
C20 C21 C22 C23 -0.6(15) . . . . ?
C95 C94 C93 C92 1.6(13) . . . . ?
C21 C22 C23 C24 1.7(17) . . . . ?
C49 C50 C51 C46 -0.3(14) . . . . ?
C41 C40 C45 C44 -1.7(13) . . . . ?
C41 C42 C43 C44 -2.3(18) . . . . ?
C80 C79 C78 C77 2.5(12) . . . . ?
C80 C79 C78 C82 -177.7(8) . . . . ?
C24 C19 C20 C21 0.6(13) . . . . ?
C99 C100 C101 C102 -2.0(14) . . . . ?
C58 C59 C60 C61 3.8(14) . . . . ?
C96 C95 C94 C93 -2.1(14) . . . . ?
C94 C95 C96 C91 0.4(14) . . . . ?
C93 C92 C91 P4 -172.0(6) . . . . ?
C93 C92 C91 C96 -2.5(11) . . . . ?
C62 C61 C60 C59 -179.1(9) . . . . ?
C72 C71 C70 P3 174.2(6) . . . . ?
C72 C71 C70 C75 -3.5(12) . . . . ?
C72 C73 C74 C75 -5.1(16) . . . . ?
C102 C97 C98 C99 -2.2(12) . . . . ?
C45 C40 C41 C42 1.6(14) . . . . ?
C45 C44 C43 C42 2.2(17) . . . . ?
C7 C6 C5 N1 170.3(8) . . . . ?
C7 C6 C5 C4 -13.4(12) . . . . ?
C39 C31 C27 C26 119.9(8) . . . . ?
C39 C31 C27 C28 -61.6(10) . . . . ?
C39 C31 C32 C37 -117.8(9) . . . . ?
C39 C31 C32 C33 64.0(10) . . . . ?
C38 C31 C27 C26 -119.7(8) . . . . ?
C38 C31 C27 C28 58.9(10) . . . . ?
C38 C31 C32 C37 121.0(8) . . . . ?
C38 C31 C32 C33 -57.2(10) . . . . ?
C1 N1 C5 C6 177.5(7) . . . . ?
C1 N1 C5 C4 1.3(12) . . . . ?
C1 C2 C3 C4 -2.2(14) . . . . ?
C55 C56 C57 N4 -175.1(7) . . . . ?
C55 C56 C57 C58 5.8(12) . . . . ?
C11 C10 C9 C8 177.9(9) . . . . ?
C63 C52 C53 C54 -179.9(8) . . . . ?
C74 C75 C70 P3 -174.8(8) . . . . ?
C74 C75 C70 C71 2.8(13) . . . . ?
C12 C1 C2 C3 -179.8(9) . . . . ?

loop_
_twin_individual_id
_twin_individual_mass_fraction_refined
1 0.630(6)
2 0.370(6)
